data_1565952
loop_
_publ_author_name
'Wildner, Manfred'
'Zakharov, Boris A.'
'Bogdanov, Nikita E.'
'Talla, Dominik'
'Boldyreva, Elena V.'
'Miletich, Ronald'

_publ_section_title
;
 Crystallography relevant to Mars and Galilean icy moons: crystal behavior
 of kieserite-type monohydrate sulfates at extraterrestrial conditions
 down to 15 K
;
_journal_issue 2
_journal_name_full IUCrJ
_journal_page_first 194
_journal_page_last 203
_journal_paper_doi 10.1107/S2052252521012720
_journal_volume 9
_journal_year 2022
_chemical_formula_sum 'Co H2 O5 S'
_chemical_formula_weight 173.01
_space_group_crystal_system monoclinic
_space_group_IT_number 15
_space_group_name_Hall '-C 2yc'
_space_group_name_H-M_alt 'C 1 2/c 1'
_atom_sites_solution_hydrogens difmap
_audit_creation_method SHELXL-2017/1
_cell_angle_alpha 90
_cell_angle_beta 118.179(16)
_cell_angle_gamma 90
_cell_formula_units_Z 4
_cell_length_a 6.9142(10)
_cell_length_b 7.6267(8)
_cell_length_c 7.5810(10)
_cell_measurement_temperature 30(2)
_cell_volume 352.38(9)
_computing_structure_refinement 'SHELXL-2017/1 (Sheldrick, 2017)'
_diffrn_ambient_temperature 30(2)
_diffrn_measured_fraction_theta_full 1.000
_diffrn_measured_fraction_theta_max 0.893
_diffrn_radiation_type MoK\a
_diffrn_radiation_wavelength 0.71073
_diffrn_reflns_av_R_equivalents 0.0336
_diffrn_reflns_av_unetI/netI 0.0409
_diffrn_reflns_Laue_measured_fraction_full 1.000
_diffrn_reflns_Laue_measured_fraction_max 0.893
_diffrn_reflns_limit_h_max 9
_diffrn_reflns_limit_h_min -7
_diffrn_reflns_limit_k_max 7
_diffrn_reflns_limit_k_min -9
_diffrn_reflns_limit_l_max 7
_diffrn_reflns_limit_l_min -10
_diffrn_reflns_number 1236
_diffrn_reflns_point_group_measured_fraction_full 1.000
_diffrn_reflns_point_group_measured_fraction_max 0.893
_diffrn_reflns_theta_full 25.242
_diffrn_reflns_theta_max 29.229
_diffrn_reflns_theta_min 4.242
_exptl_absorpt_coefficient_mu 5.342
_exptl_crystal_density_diffrn 3.261
_exptl_crystal_F_000 340
_exptl_crystal_size_max 0.200
_exptl_crystal_size_mid 0.200
_exptl_crystal_size_min 0.050
_refine_diff_density_max 0.803
_refine_diff_density_min -0.800
_refine_diff_density_rms 0.162
_refine_ls_extinction_coef 0.0202(19)
_refine_ls_extinction_expression Fc^*^=kFc[1+0.001xFc^2^\l^3^/sin(2\q)]^-1/4^
_refine_ls_extinction_method 'SHELXL-2017/1 (Sheldrick 2017)'
_refine_ls_goodness_of_fit_ref 1.113
_refine_ls_hydrogen_treatment refall
_refine_ls_matrix_type full
_refine_ls_number_parameters 40
_refine_ls_number_reflns 432
_refine_ls_number_restraints 0
_refine_ls_restrained_S_all 1.113
_refine_ls_R_factor_all 0.0337
_refine_ls_R_factor_gt 0.0285
_refine_ls_shift/su_max 0.000
_refine_ls_shift/su_mean 0.000
_refine_ls_structure_factor_coef Fsqd
_refine_ls_weighting_details 'w=1/[\s^2^(Fo^2^)+(0.0220P)^2^+0.8500P] where P=(Fo^2^+2Fc^2^)/3'
_refine_ls_weighting_scheme calc
_refine_ls_wR_factor_gt 0.0584
_refine_ls_wR_factor_ref 0.0617
_reflns_Friedel_coverage 0.000
_reflns_number_gt 386
_reflns_number_total 432
_reflns_threshold_expression 'I > 2\s(I)'
_cod_data_source_file lt5044.cif
_cod_data_source_block CoSO4H2O_He_30K
_cod_depositor_comments 'Adding full bibliography for 1565934--1565967.cif.'
_cod_original_sg_symbol_H-M 'C 2/c'
_cod_database_code 1565952
_shelx_shelxl_version_number 2017/1
_shelx_space_group_comment
;
The symmetry employed for this shelxl refinement is uniquely defined
by the following loop, which should always be used as a source of
symmetry information in preference to the above space-group names.
They are only intended as comments.
;
_shelx_estimated_absorpt_t_min 0.415
_shelx_estimated_absorpt_t_max 0.776

loop_
_space_group_symop_operation_xyz
'x, y, z'
'-x, y, -z+1/2'
'x+1/2, y+1/2, z'
'-x+1/2, y+1/2, -z+1/2'
'-x, -y, -z'
'x, -y, z-1/2'
'-x+1/2, -y+1/2, -z'
'x+1/2, -y+1/2, z-1/2'

loop_
_atom_site_label
_atom_site_type_symbol
_atom_site_fract_x
_atom_site_fract_y
_atom_site_fract_z
_atom_site_U_iso_or_equiv
_atom_site_adp_type
_atom_site_occupancy
_atom_site_site_symmetry_order
_atom_site_calc_flag
_atom_site_refinement_flags_posn
_atom_site_refinement_flags_adp
_atom_site_refinement_flags_occupancy
_atom_site_disorder_assembly
_atom_site_disorder_group
Co Co 0.000000 0.500000 0.000000 0.0039(2) Uani 1 2 d S . P . .
S S 0.000000 0.15584(15) 0.250000 0.0041(3) Uani 1 2 d S T P . .
O1 O 0.1720(3) 0.0451(3) 0.4027(3) 0.0056(5) Uani 1 1 d . . . . .
O2 O 0.1005(3) 0.2688(3) 0.1559(3) 0.0056(5) Uani 1 1 d . . . . .
O3 O 0.000000 0.6368(4) 0.250000 0.0056(7) Uani 1 2 d S T P . .
H H 0.104(6) 0.695(7) 0.291(6) 0.029(13) Uiso 1 1 d . . . . .

loop_
_atom_site_aniso_label
_atom_site_aniso_U_11
_atom_site_aniso_U_22
_atom_site_aniso_U_33
_atom_site_aniso_U_23
_atom_site_aniso_U_13
_atom_site_aniso_U_12
Co 0.0043(3) 0.0028(4) 0.0042(4) 0.0002(2) 0.0017(3) -0.0003(2)
S 0.0050(5) 0.0026(6) 0.0052(5) 0.000 0.0028(4) 0.000
O1 0.0048(10) 0.0049(12) 0.0071(10) 0.0009(8) 0.0027(9) 0.0006(9)
O2 0.0065(10) 0.0039(12) 0.0069(10) 0.0012(8) 0.0037(9) 0.0001(9)
O3 0.0058(15) 0.0043(17) 0.0074(15) 0.000 0.0037(14) 0.000

loop_
_atom_type_symbol
_atom_type_description
_atom_type_scat_dispersion_real
_atom_type_scat_dispersion_imag
_atom_type_scat_source
O O 0.0106 0.0060 'International Tables Vol C Tables 4.2.6.8 and 6.1.1.4'
H H 0.0000 0.0000 'International Tables Vol C Tables 4.2.6.8 and 6.1.1.4'
S S 0.1246 0.1234 'International Tables Vol C Tables 4.2.6.8 and 6.1.1.4'
Co Co 0.3494 0.9721 'International Tables Vol C Tables 4.2.6.8 and 6.1.1.4'

loop_
_geom_angle_atom_site_label_1
_geom_angle_atom_site_label_2
_geom_angle_atom_site_label_3
_geom_angle
_geom_angle_site_symmetry_1
_geom_angle_site_symmetry_3
_geom_angle_publ_flag
O2 Co O2 180.0 5_565 . ?
O2 Co O1 85.46(8) 5_565 8_455 ?
O2 Co O1 94.54(8) . 8_455 ?
O2 Co O1 94.54(8) 5_565 4 ?
O2 Co O1 85.46(8) . 4 ?
O1 Co O1 180.00(13) 8_455 4 ?
O2 Co O3 92.85(10) 5_565 5_565 ?
O2 Co O3 87.15(10) . 5_565 ?
O1 Co O3 93.51(6) 8_455 5_565 ?
O1 Co O3 86.49(6) 4 5_565 ?
O2 Co O3 87.15(10) 5_565 . ?
O2 Co O3 92.85(10) . . ?
O1 Co O3 86.49(6) 8_455 . ?
O1 Co O3 93.51(6) 4 . ?
O3 Co O3 180.0 5_565 . ?
O2 Co O2 98.22(3) 5_565 8_455 ?
O2 Co O2 81.78(3) . 8_455 ?
O1 Co O2 43.39(7) 8_455 8_455 ?
O1 Co O2 136.61(7) 4 8_455 ?
O3 Co O2 51.72(5) 5_565 8_455 ?
O3 Co O2 128.28(5) . 8_455 ?
O2 Co O2 81.78(3) 5_565 4 ?
O2 Co O2 98.22(3) . 4 ?
O1 Co O2 136.61(7) 8_455 4 ?
O1 Co O2 43.39(7) 4 4 ?
O3 Co O2 128.28(5) 5_565 4 ?
O3 Co O2 51.72(5) . 4 ?
O2 Co O2 180.0 8_455 4 ?
O2 Co O2 42.79(8) 5_565 6_565 ?
O2 Co O2 137.21(8) . 6_565 ?
O1 Co O2 113.12(7) 8_455 6_565 ?
O1 Co O2 66.88(7) 4 6_565 ?
O3 Co O2 60.32(9) 5_565 6_565 ?
O3 Co O2 119.68(9) . 6_565 ?
O2 Co O2 96.12(5) 8_455 6_565 ?
O2 Co O2 83.88(5) 4 6_565 ?
O2 Co O2 137.21(8) 5_565 2 ?
O2 Co O2 42.79(8) . 2 ?
O1 Co O2 66.88(7) 8_455 2 ?
O1 Co O2 113.12(7) 4 2 ?
O3 Co O2 119.68(9) 5_565 2 ?
O3 Co O2 60.32(9) . 2 ?
O2 Co O2 83.88(5) 8_455 2 ?
O2 Co O2 96.12(5) 4 2 ?
O2 Co O2 180.00(4) 6_565 2 ?
O1 S O1 109.97(19) 2 . ?
O1 S O2 110.06(11) 2 . ?
O1 S O2 108.87(12) . . ?
O1 S O2 108.87(12) 2 2 ?
O1 S O2 110.06(11) . 2 ?
O2 S O2 109.00(18) . 2 ?
S O1 Co 136.29(14) . 4_545 ?
S O1 O2 35.73(7) . . ?
Co O1 O2 100.64(10) 4_545 . ?
S O1 O1 35.01(9) . 2 ?
Co O1 O1 139.94(15) 4_545 2 ?
O2 O1 O1 60.40(8) . 2 ?
S O1 O2 35.14(7) . 2 ?
Co O1 O2 144.52(12) 4_545 2 ?
O2 O1 O2 60.08(11) . 2 ?
O1 O1 O2 59.67(8) 2 2 ?
S O1 O2 127.99(12) . 4_545 ?
Co O1 O2 47.22(6) 4_545 4_545 ?
O2 O1 O2 109.67(8) . 4_545 ?
O1 O1 O2 102.83(9) 2 4_545 ?
O2 O1 O2 162.13(13) 2 4_545 ?
S O1 O3 170.47(14) . 7_556 ?
Co O1 O3 48.31(5) 4_545 7_556 ?
O2 O1 O3 146.46(11) . 7_556 ?
O1 O1 O3 150.24(8) 2 7_556 ?
O2 O1 O3 135.44(11) 2 7_556 ?
O2 O1 O3 61.54(7) 4_545 7_556 ?
S O1 O2 114.60(13) . 8_556 ?
Co O1 O2 42.69(6) 4_545 8_556 ?
O2 O1 O2 86.59(8) . 8_556 ?
O1 O1 O2 146.90(9) 2 8_556 ?
O2 O1 O2 103.32(9) 2 8_556 ?
O2 O1 O2 89.90(9) 4_545 8_556 ?
O3 O1 O2 62.22(8) 7_556 8_556 ?
S O1 O3 92.24(10) . 3_545 ?
Co O1 O3 44.62(5) 4_545 3_545 ?
O2 O1 O3 57.51(8) . 3_545 ?
O1 O1 O3 101.95(11) 2 3_545 ?
O2 O1 O3 114.77(11) 2 3_545 ?
O2 O1 O3 62.60(9) 4_545 3_545 ?
O3 O1 O3 92.92(8) 7_556 3_545 ?
O2 O1 O3 56.99(6) 8_556 3_545 ?
S O1 O2 126.55(12) . 6_556 ?
Co O1 O2 96.57(8) 4_545 6_556 ?
O2 O1 O2 161.77(12) . 6_556 ?
O1 O1 O2 102.18(9) 2 6_556 ?
O2 O1 O2 107.78(9) 2 6_556 ?
O2 O1 O2 77.99(8) 4_545 6_556 ?
O3 O1 O2 51.77(6) 7_556 6_556 ?
O2 O1 O2 110.37(8) 8_556 6_556 ?
O3 O1 O2 137.31(10) 3_545 6_556 ?
S O1 O2 112.02(12) . 7_556 ?
Co O1 O2 77.84(7) 4_545 7_556 ?
O2 O1 O2 108.10(9) . 7_556 ?
O1 O1 O2 139.59(11) 2 7_556 ?
O2 O1 O2 80.72(7) 2 7_556 ?
O2 O1 O2 117.10(10) 4_545 7_556 ?
O3 O1 O2 59.02(8) 7_556 7_556 ?
O2 O1 O2 44.95(8) 8_556 7_556 ?
O3 O1 O2 101.68(8) 3_545 7_556 ?
O2 O1 O2 81.32(5) 6_556 7_556 ?
S O1 O3 103.85(11) . 1_545 ?
Co O1 O3 96.91(8) 4_545 1_545 ?
O2 O1 O3 118.91(9) . 1_545 ?
O1 O1 O3 68.84(4) 2 1_545 ?
O2 O1 O3 118.34(9) 2 1_545 ?
O2 O1 O3 51.34(6) 4_545 1_545 ?
O3 O1 O3 82.30(7) 7_556 1_545 ?
O2 O1 O3 137.81(9) 8_556 1_545 ?
O3 O1 O3 106.67(9) 3_545 1_545 ?
O2 O1 O3 52.34(5) 6_556 1_545 ?
O2 O1 O3 132.77(8) 7_556 1_545 ?
S O2 Co 131.88(13) . . ?
S O2 O1 35.40(7) . . ?
Co O2 O1 161.24(12) . . ?
S O2 O2 35.50(9) . 2 ?
Co O2 O2 101.97(8) . 2 ?
O1 O2 O2 60.32(8) . 2 ?
S O2 O1 34.81(7) . 2 ?
Co O2 O1 118.50(10) . 2 ?
O1 O2 O1 59.93(11) . 2 ?
O2 O2 O1 59.60(8) 2 2 ?
S O2 O3 108.00(12) . 3_545 ?
Co O2 O3 119.90(11) . 3_545 ?
O1 O2 O3 73.80(9) . 3_545 ?
O2 O2 O3 130.22(11) 2 3_545 ?
O1 O2 O3 113.30(12) 2 3_545 ?
S O2 O1 160.56(13) . 4 ?
Co O2 O1 47.32(6) . 4 ?
O1 O2 O1 137.40(8) . 4 ?
O2 O2 O1 128.26(7) 2 4 ?
O1 O2 O1 162.13(13) 2 4 ?
O3 O2 O1 74.94(9) 3_545 4 ?
S O2 O3 136.09(12) . 5_565 ?
Co O2 O3 48.01(7) . 5_565 ?
O1 O2 O3 149.07(12) . 5_565 ?
O2 O2 O3 135.10(12) 2 5_565 ?
O1 O2 O3 101.77(10) 2 5_565 ?
O3 O2 O3 94.32(7) 3_545 5_565 ?
O1 O2 O3 60.99(8) 4 5_565 ?
S O2 O1 92.12(10) . 8_455 ?
Co O2 O1 42.78(6) . 8_455 ?
O1 O2 O1 127.44(12) . 8_455 ?
O2 O2 O1 73.14(9) 2 8_455 ?
O1 O2 O1 76.68(9) 2 8_455 ?
O3 O2 O1 156.64(9) 3_545 8_455 ?
O1 O2 O1 90.10(9) 4 8_455 ?
O3 O2 O1 62.48(6) 5_565 8_455 ?
S O2 O3 102.21(11) . . ?
Co O2 O3 45.01(5) . . ?
O1 O2 O3 117.13(9) . . ?
O2 O2 O3 66.71(5) 2 . ?
O1 O2 O3 116.54(9) 2 . ?
O3 O2 O3 126.73(11) 3_545 . ?
O1 O2 O3 63.30(7) 4 . ?
O3 O2 O3 93.02(7) 5_565 . ?
O1 O2 O3 56.87(6) 8_455 . ?
S O2 O1 95.30(11) . 6 ?
Co O2 O1 113.41(8) . 6 ?
O1 O2 O1 84.49(7) . 6 ?
O2 O2 O1 129.73(6) 2 6 ?
O1 O2 O1 72.22(9) 2 6 ?
O3 O2 O1 57.27(7) 3_545 6 ?
O1 O2 O1 102.01(8) 4 6 ?
O3 O2 O1 65.42(8) 5_565 6 ?
O1 O2 O1 110.37(8) 8_455 6 ?
O3 O2 O1 158.36(8) . 6 ?
S O2 O1 82.44(9) . 7_556 ?
Co O2 O1 94.87(9) . 7_556 ?
O1 O2 O1 71.90(9) . 7_556 ?
O2 O2 O1 61.91(8) 2 7_556 ?
O1 O2 O1 116.71(11) 2 7_556 ?
O3 O2 O1 87.35(7) 3_545 7_556 ?
O1 O2 O1 78.48(6) 4 7_556 ?
O3 O2 O1 137.23(10) 5_565 7_556 ?
O1 O2 O1 107.47(9) 8_455 7_556 ?
O3 O2 O1 54.24(5) . 7_556 ?
O1 O2 O1 142.15(8) 6 7_556 ?
Co O3 Co 122.35(16) . 2 ?
Co O3 O2 111.82(5) . 3_455 ?
Co O3 O2 89.32(5) 2 3_455 ?
Co O3 O2 89.32(5) . 4 ?
Co O3 O2 111.82(5) 2 4 ?
O2 O3 O2 136.20(17) 3_455 4 ?
Co O3 O1 45.21(5) . 8_455 ?
Co O3 O1 104.00(11) 2 8_455 ?
O2 O3 O1 70.96(6) 3_455 8_455 ?
O2 O3 O1 133.16(6) 4 8_455 ?
Co O3 O1 104.00(11) . 7_556 ?
Co O3 O1 45.21(5) 2 7_556 ?
O2 O3 O1 133.16(6) 3_455 7_556 ?
O2 O3 O1 70.96(6) 4 7_556 ?
O1 O3 O1 122.67(15) 8_455 7_556 ?
Co O3 O2 161.42(12) . 6_566 ?
Co O3 O2 44.84(5) 2 6_566 ?
O2 O3 O2 83.72(7) 3_455 6_566 ?
O2 O3 O2 85.68(7) 4 6_566 ?
O1 O3 O2 140.84(7) 8_455 6_566 ?
O1 O3 O2 57.47(6) 7_556 6_566 ?
Co O3 O2 44.84(5) . 5_565 ?
Co O3 O2 161.42(12) 2 5_565 ?
O2 O3 O2 85.68(7) 3_455 5_565 ?
O2 O3 O2 83.72(7) 4 5_565 ?
O1 O3 O2 57.47(6) 8_455 5_565 ?
O1 O3 O2 140.84(7) 7_556 5_565 ?
O2 O3 O2 151.33(16) 6_566 5_565 ?
Co O3 O2 42.14(7) . . ?
Co O3 O2 81.71(11) 2 . ?
O2 O3 O2 126.72(11) 3_455 . ?
O2 O3 O2 95.00(6) 4 . ?
O1 O3 O2 60.91(8) 8_455 . ?
O1 O3 O2 66.73(9) 7_556 . ?
O2 O3 O2 120.50(10) 6_566 . ?
O2 O3 O2 86.98(7) 5_565 . ?
Co O3 O2 81.71(11) . 2 ?
Co O3 O2 42.14(7) 2 2 ?
O2 O3 O2 95.00(6) 3_455 2 ?
O2 O3 O2 126.73(11) 4 2 ?
O1 O3 O2 66.73(9) 8_455 2 ?
O1 O3 O2 60.91(8) 7_556 2 ?
O2 O3 O2 86.98(7) 6_566 2 ?
O2 O3 O2 120.50(10) 5_565 2 ?
O2 O3 O2 46.59(9) . 2 ?
Co O3 O1 121.69(11) . 3_455 ?
Co O3 O1 41.87(4) 2 3_455 ?
O2 O3 O1 48.69(6) 3_455 3_455 ?
O2 O3 O1 146.08(6) 4 3_455 ?
O1 O3 O1 80.38(6) 8_455 3_455 ?
O1 O3 O1 87.08(8) 7_556 3_455 ?
O2 O3 O1 60.52(6) 6_566 3_455 ?
O2 O3 O1 127.21(6) 5_565 3_455 ?
O2 O3 O1 99.71(11) . 3_455 ?
O2 O3 O1 54.10(7) 2 3_455 ?
Co O3 O1 41.87(4) . 4 ?
Co O3 O1 121.69(11) 2 4 ?
O2 O3 O1 146.08(6) 3_455 4 ?
O2 O3 O1 48.68(6) 4 4 ?
O1 O3 O1 87.08(8) 8_455 4 ?
O1 O3 O1 80.38(6) 7_556 4 ?
O2 O3 O1 127.21(6) 6_566 4 ?
O2 O3 O1 60.52(6) 5_565 4 ?
O2 O3 O1 54.10(7) . 4 ?
O2 O3 O1 99.71(11) 2 4 ?
O1 O3 O1 153.71(15) 3_455 4 ?
Co O3 H 104(3) . . ?
Co O3 H 108(3) 2 . ?
O2 O3 H 122(4) 3_455 . ?
O2 O3 H 16(3) 4 . ?
O1 O3 H 145(3) 8_455 . ?
O1 O3 H 74(3) 7_556 . ?
O2 O3 H 74(3) 6_566 . ?
O2 O3 H 90(3) 5_565 . ?
O2 O3 H 110(4) . . ?
O2 O3 H 135(3) 2 . ?
O1 O3 H 134(3) 3_455 . ?
O1 O3 H 64(3) 4 . ?
Co O3 H 108(3) . 2 ?
Co O3 H 104(3) 2 2 ?
O2 O3 H 16(3) 3_455 2 ?
O2 O3 H 122(4) 4 2 ?
O1 O3 H 74(3) 8_455 2 ?
O1 O3 H 145(3) 7_556 2 ?
O2 O3 H 90(3) 6_566 2 ?
O2 O3 H 74(3) 5_565 2 ?
O2 O3 H 135(3) . 2 ?
O2 O3 H 110(4) 2 2 ?
O1 O3 H 64(3) 3_455 2 ?
O1 O3 H 134(3) 4 2 ?
H O3 H 110(7) . 2 ?

loop_
_geom_bond_atom_site_label_1
_geom_bond_atom_site_label_2
_geom_bond_distance
_geom_bond_site_symmetry_2
_geom_bond_publ_flag
Co O2 2.052(2) 5_565 ?
Co O2 2.052(2) . ?
Co O1 2.056(2) 8_455 ?
Co O1 2.056(2) 4 ?
Co O3 2.1633(17) 5_565 ?
Co O3 2.1633(17) . ?
Co O2 3.440(2) 8_455 ?
Co O2 3.440(2) 4 ?
Co O2 3.480(2) 6_565 ?
Co O2 3.480(2) 2 ?
S O1 1.472(2) 2 ?
S O1 1.472(2) . ?
S O2 1.484(2) . ?
S O2 1.484(2) 2 ?
O1 O2 2.405(3) . ?
O1 O1 2.411(4) 2 ?
O1 O2 2.422(3) 2 ?
O1 O2 2.788(3) 4_545 ?
O1 O3 2.892(3) 7_556 ?
O1 O2 3.018(3) 8_556 ?
O1 O3 3.074(2) 3_545 ?
O1 O2 3.249(3) 6_556 ?
O1 O2 3.273(3) 7_556 ?
O1 O3 3.339(4) 1_545 ?
O2 O2 2.416(4) 2 ?
O2 O3 2.701(2) 3_545 ?
O2 O3 2.907(2) 5_565 ?
O2 O3 3.055(4) . ?
O3 H 0.78(4) . ?
O3 H 0.78(4) 2 ?

loop_
_geom_hbond_atom_site_label_D
_geom_hbond_atom_site_label_H
_geom_hbond_atom_site_label_A
_geom_hbond_distance_DH
_geom_hbond_distance_HA
_geom_hbond_distance_DA
_geom_hbond_angle_DHA
_geom_hbond_site_symmetry_A
_geom_hbond_publ_flag
O3 H O2 0.78(4) 1.97(4) 2.701(2) 158(5) 4 yes

loop_
_geom_torsion_atom_site_label_1
_geom_torsion_atom_site_label_2
_geom_torsion_atom_site_label_3
_geom_torsion_atom_site_label_4
_geom_torsion
_geom_torsion_site_symmetry_1
_geom_torsion_site_symmetry_2
_geom_torsion_site_symmetry_3
_geom_torsion_site_symmetry_4
_geom_torsion_publ_flag
O1 S O1 Co 115.9(2) 2 . . 4_545 ?
O2 S O1 Co -4.7(2) . . . 4_545 ?
O2 S O1 Co -124.14(19) 2 . . 4_545 ?
O1 S O1 O2 120.66(11) 2 . . . ?
O2 S O1 O2 -119.41(19) 2 . . . ?
O2 S O1 O1 -120.66(11) . . . 2 ?
O2 S O1 O1 119.94(11) 2 . . 2 ?
O1 S O1 O2 -119.94(11) 2 . . 2 ?
O2 S O1 O2 119.41(19) . . . 2 ?
O1 S O1 O2 51.41(12) 2 . . 4_545 ?
O2 S O1 O2 -69.25(17) . . . 4_545 ?
O2 S O1 O2 171.35(17) 2 . . 4_545 ?
O1 S O1 O2 162.21(15) 2 . . 8_556 ?
O2 S O1 O2 41.56(14) . . . 8_556 ?
O2 S O1 O2 -77.85(15) 2 . . 8_556 ?
O1 S O1 O3 107.78(10) 2 . . 3_545 ?
O2 S O1 O3 -12.88(13) . . . 3_545 ?
O2 S O1 O3 -132.29(11) 2 . . 3_545 ?
O1 S O1 O2 -53.09(10) 2 . . 6_556 ?
O2 S O1 O2 -173.75(13) . . . 6_556 ?
O2 S O1 O2 66.85(18) 2 . . 6_556 ?
O1 S O1 O2 -148.67(14) 2 . . 7_556 ?
O2 S O1 O2 90.67(13) . . . 7_556 ?
O2 S O1 O2 -28.73(15) 2 . . 7_556 ?
O1 S O1 O3 0.000(0) 2 . . 1_545 ?
O2 S O1 O3 -120.66(11) . . . 1_545 ?
O2 S O1 O3 119.94(11) 2 . . 1_545 ?
O1 S O2 Co 80.37(19) 2 . . . ?
O1 S O2 Co -159.03(15) . . . . ?
O2 S O2 Co -38.96(12) 2 . . . ?
O1 S O2 O1 -120.60(19) 2 . . . ?
O2 S O2 O1 120.07(11) 2 . . . ?
O1 S O2 O2 119.33(11) 2 . . 2 ?
O1 S O2 O2 -120.07(11) . . . 2 ?
O1 S O2 O1 120.60(19) . . . 2 ?
O2 S O2 O1 -119.33(11) 2 . . 2 ?
O1 S O2 O3 -105.14(13) 2 . . 3_545 ?
O1 S O2 O3 15.46(15) . . . 3_545 ?
O2 S O2 O3 135.53(12) 2 . . 3_545 ?
O1 S O2 O1 159.1(4) 2 . . 4 ?
O1 S O2 O1 -80.3(4) . . . 4 ?
O2 S O2 O1 39.8(4) 2 . . 4 ?
O1 S O2 O3 11.7(2) 2 . . 5_565 ?
O1 S O2 O3 132.33(18) . . . 5_565 ?
O2 S O2 O3 -107.61(19) 2 . . 5_565 ?
O1 S O2 O1 62.81(14) 2 . . 8_455 ?
O1 S O2 O1 -176.59(11) . . . 8_455 ?
O2 S O2 O1 -56.52(6) 2 . . 8_455 ?
O1 S O2 O3 119.33(11) 2 . . . ?
O1 S O2 O3 -120.07(11) . . . . ?
O2 S O2 O3 0.000(0) 2 . . . ?
O1 S O2 O1 -47.88(14) 2 . . 6 ?
O1 S O2 O1 72.72(11) . . . 6 ?
O2 S O2 O1 -167.21(10) 2 . . 6 ?
O1 S O2 O1 170.15(11) 2 . . 7_556 ?
O1 S O2 O1 -69.25(13) . . . 7_556 ?
O2 S O2 O1 50.82(6) 2 . . 7_556 ?
